data_2014974
loop_
_publ_author_name
'Boris Shivachev'
'Rosica Petrova'
'Emilia Naydenova'

_publ_section_title
;
 Dimorphism in 3'-aminocyclohexanespiro-5'-hydantoin
;
_journal_coeditor_code FA1115
_journal_issue 8
_journal_name_full 'Acta Crystallographica Section C'
_journal_page_first o524
_journal_page_last o526
_journal_paper_doi 10.1107/S0108270105016033
_journal_volume 61
_journal_year 2005
_chemical_formula_iupac 'C8 H13 N3 O2'
_chemical_formula_moiety 'C8 H13 N3 O2'
_chemical_formula_sum 'C8 H13 N3 O2'
_chemical_formula_weight 183.21
_chemical_melting_point 438
_chemical_name_common 3-amino-cyclohexanspiro-5-hydantoin
_chemical_name_systematic
;
3-amino-1,3-diazaspiro[4.5]decane-2,4-dione or
1'-aminocyclohexanespiro-4'-imidazole-2',5'(3'H,4'H)-dione
;
_space_group_IT_number 14
_symmetry_cell_setting monoclinic
_symmetry_space_group_name_Hall '-P 2ybc'
_symmetry_space_group_name_H-M 'P 1 21/c 1'
_atom_sites_solution_hydrogens geom
_atom_sites_solution_primary direct
_atom_sites_solution_secondary difmap
_audit_creation_method SHELXL97
_cell_angle_alpha 90.00
_cell_angle_beta 91.621(14)
_cell_angle_gamma 90.00
_cell_formula_units_Z 8
_cell_length_a 14.0813(13)
_cell_length_b 10.2094(19)
_cell_length_c 12.372(3)
_cell_measurement_reflns_used 22
_cell_measurement_temperature 290(2)
_cell_measurement_theta_max 17.72
_cell_measurement_theta_min 16.74
_cell_volume 1777.9(6)
_computing_cell_refinement 'CAD-4 EXPRESS'
_computing_data_collection 'CAD-4 EXPRESS (Enraf--Nonius, 1994)'
_computing_data_reduction 'XCAD4 (Harms & Wocadlo, 1995)'
_computing_molecular_graphics 'ORTEP-3 for Windows (Farrugia, 1997)'
_computing_publication_material 'WinGX (Farrugia, 1999)'
_computing_structure_refinement 'SHELXL97 (Sheldrick, 1997)'
_computing_structure_solution 'SHELXS97 (Sheldrick, 1997)'
_diffrn_ambient_temperature 290(2)
_diffrn_measured_fraction_theta_full 0.999
_diffrn_measured_fraction_theta_max 0.999
_diffrn_measurement_device_type 'Enraf-Nonius CAD-4'
_diffrn_measurement_method 'non-profiled \w/2\q'
_diffrn_radiation_monochromator graphite
_diffrn_radiation_source 'fine-focus sealed tube'
_diffrn_radiation_type MoK\a
_diffrn_radiation_wavelength 0.71073
_diffrn_reflns_av_R_equivalents 0.0756
_diffrn_reflns_av_sigmaI/netI 0.0877
_diffrn_reflns_limit_h_max 17
_diffrn_reflns_limit_h_min -17
_diffrn_reflns_limit_k_max 12
_diffrn_reflns_limit_k_min -12
_diffrn_reflns_limit_l_max 0
_diffrn_reflns_limit_l_min -15
_diffrn_reflns_number 7138
_diffrn_reflns_theta_full 26.02
_diffrn_reflns_theta_max 26.02
_diffrn_reflns_theta_min 1.45
_diffrn_standards_decay_% 3
_diffrn_standards_interval_count 500
_diffrn_standards_interval_time 120
_diffrn_standards_number 3
_exptl_absorpt_coefficient_mu 0.101
_exptl_absorpt_correction_type none
_exptl_crystal_colour white
_exptl_crystal_density_diffrn 1.364
_exptl_crystal_density_method 'not measured'
_exptl_crystal_description prism
_exptl_crystal_F_000 784
_exptl_crystal_size_max 0.24
_exptl_crystal_size_mid 0.21
_exptl_crystal_size_min 0.12
_refine_diff_density_max 0.170
_refine_diff_density_min -0.215
_refine_ls_extinction_method none
_refine_ls_goodness_of_fit_ref 0.989
_refine_ls_hydrogen_treatment mixed
_refine_ls_matrix_type full
_refine_ls_number_parameters 253
_refine_ls_number_reflns 3509
_refine_ls_number_restraints 0
_refine_ls_restrained_S_all 0.989
_refine_ls_R_factor_all 0.1193
_refine_ls_R_factor_gt 0.0498
_refine_ls_shift/su_max 0.000
_refine_ls_shift/su_mean 0.000
_refine_ls_structure_factor_coef Fsqd
_refine_ls_weighting_details 'calc w = 1/[\s^2^(Fo^2^)+(0.0418P)^2^] where P=(Fo^2^+2Fc^2^)/3'
_refine_ls_weighting_scheme calc
_refine_ls_wR_factor_gt 0.0975
_refine_ls_wR_factor_ref 0.1184
_reflns_number_gt 1946
_reflns_number_total 3509
_reflns_threshold_expression I>2\s(I)
_cod_data_source_file fa1115.cif
_cod_data_source_block I
_cod_depositor_comments
;
The following automatic conversions were performed:
'_symmetry_cell_setting' value 'Monoclinic' changed to 'monoclinic'
according to '/home/saulius/struct/CIF-dictionaries/cif_core.dic'
dictionary named 'cif_core.dic' version 2.4.1 from 2010-06-29.

Automatic conversion script
Id: cif_fix_enum 1527 2010-12-29 10:47:43Z saulius 

The following automatic conversions were performed:

'_symmetry_cell_setting' value 'Monoclinic' changed to 'monoclinic'
according to /home/saulius/struct/CIF-dictionaries/cif_core.dic
dictionary named 'cif_core.dic' version 2.4.1 from 2010-06-29.

Automatic conversion script
Id: cif_fix_values 1715 2011-07-08 13:25:40Z adriana 
;
_cod_original_sg_symbol_H-M 'P 21/c'
_cod_database_code 2014974

loop_
_symmetry_equiv_pos_as_xyz
'x, y, z'
'-x, y+1/2, -z+1/2'
'-x, -y, -z'
'x, -y-1/2, z-1/2'

loop_
_atom_site_label
_atom_site_fract_x
_atom_site_fract_y
_atom_site_fract_z
_atom_site_U_iso_or_equiv
_atom_site_adp_type
_atom_site_calc_flag
_atom_site_refinement_flags
_atom_site_occupancy
_atom_site_disorder_assembly
_atom_site_disorder_group
_atom_site_type_symbol
C12 0.29709(18) 0.2288(2) 0.51071(19) 0.0308(6) Uani d . 1 . . C
C22 0.47066(17) 0.8373(2) 0.6324(2) 0.0295(6) Uani d . 1 . . C
C14 0.18345(18) 0.3747(3) 0.5643(2) 0.0343(6) Uani d . 1 . . C
C24 0.40278(17) 0.6545(3) 0.5548(2) 0.0321(6) Uani d . 1 . . C
C15 0.16190(17) 0.3399(2) 0.4466(2) 0.0325(6) Uani d . 1 . . C
C25 0.34991(17) 0.7726(2) 0.5102(2) 0.0292(6) Uani d . 1 . . C
C16 0.16869(19) 0.4624(3) 0.3771(2) 0.0419(7) Uani d . 1 . . C
H16A 0.1278 0.5297 0.4059 0.050 Uiso calc R 1 . . H
H16B 0.2334 0.4949 0.3810 0.050 Uiso calc R 1 . . H
C26 0.24553(17) 0.7697(3) 0.5402(2) 0.0364(6) Uani d . 1 . . C
H26A 0.2181 0.6864 0.5181 0.044 Uiso calc R 1 . . H
H26B 0.2413 0.7763 0.6181 0.044 Uiso calc R 1 . . H
C17 0.1402(2) 0.4373(3) 0.2600(2) 0.0496(8) Uani d . 1 . . C
H17A 0.1411 0.5193 0.2204 0.060 Uiso calc R 1 . . H
H17B 0.1860 0.3788 0.2283 0.060 Uiso calc R 1 . . H
C27 0.18856(18) 0.8796(3) 0.4878(2) 0.0442(7) Uani d . 1 . . C
H27A 0.2100 0.9629 0.5173 0.053 Uiso calc R 1 . . H
H27B 0.1220 0.8691 0.5041 0.053 Uiso calc R 1 . . H
C18 0.0430(2) 0.3778(3) 0.2494(2) 0.0589(9) Uani d . 1 . . C
H18A 0.0288 0.3578 0.1741 0.071 Uiso calc R 1 . . H
H18B -0.0037 0.4403 0.2735 0.071 Uiso calc R 1 . . H
C28 0.19975(19) 0.8794(3) 0.3659(2) 0.0488(8) Uani d . 1 . . C
H28A 0.1729 0.7994 0.3358 0.059 Uiso calc R 1 . . H
H28B 0.1650 0.9527 0.3344 0.059 Uiso calc R 1 . . H
C19 0.0366(2) 0.2537(4) 0.3160(3) 0.0611(9) Uani d . 1 . . C
H19A 0.0786 0.1880 0.2870 0.073 Uiso calc R 1 . . H
H19B -0.0278 0.2200 0.3108 0.073 Uiso calc R 1 . . H
C110 0.06373(19) 0.2787(3) 0.4342(2) 0.0487(8) Uani d . 1 . . C
H10A 0.0173 0.3366 0.4653 0.058 Uiso calc R 1 . . H
H10B 0.0627 0.1966 0.4735 0.058 Uiso calc R 1 . . H
C210 0.36108(19) 0.7790(3) 0.3875(2) 0.0388(7) Uani d . 1 . . C
H10C 0.4275 0.7921 0.3718 0.047 Uiso calc R 1 . . H
H10D 0.3411 0.6964 0.3555 0.047 Uiso calc R 1 . . H
C29 0.30283(18) 0.8891(3) 0.3372(2) 0.0416(7) Uani d . 1 . . C
H29A 0.3281 0.9725 0.3623 0.050 Uiso calc R 1 . . H
H29B 0.3079 0.8861 0.2593 0.050 Uiso calc R 1 . . H
N11 0.23769(16) 0.2457(2) 0.42589(17) 0.0370(6) Uani d . 1 . . N
H11A 0.2509(19) 0.223(3) 0.363(2) 0.044 Uiso d . 1 . . H
N13 0.26132(14) 0.30399(19) 0.59455(16) 0.0306(5) Uani d . 1 . . N
N21 0.40031(15) 0.8788(2) 0.56619(18) 0.0343(6) Uani d . 1 . . N
H21A 0.3904(18) 0.957(3) 0.554(2) 0.041 Uiso d . 1 . . H
N23 0.47156(14) 0.69975(19) 0.62394(16) 0.0307(5) Uani d . 1 . . N
N14 0.30742(16) 0.3144(3) 0.69722(18) 0.0371(6) Uani d . 1 . . N
H14A 0.3461(19) 0.246(3) 0.702(2) 0.045 Uiso d . 1 . . H
H14B 0.3479(18) 0.382(3) 0.693(2) 0.045 Uiso d . 1 . . H
N24 0.54226(17) 0.6240(2) 0.6756(2) 0.0402(6) Uani d . 1 . . N
H24A 0.5131(18) 0.561(3) 0.719(2) 0.048 Uiso d . 1 . . H
H24B 0.5705(19) 0.579(3) 0.628(2) 0.048 Uiso d . 1 . . H
O11 0.36752(13) 0.16118(18) 0.52101(14) 0.0421(5) Uani d . 1 . . O
O21 0.52261(12) 0.90065(17) 0.69158(14) 0.0383(5) Uani d . 1 . . O
O12 0.14119(14) 0.4521(2) 0.61864(15) 0.0553(6) Uani d . 1 . . O
O22 0.38657(13) 0.54017(17) 0.53346(15) 0.0442(5) Uani d . 1 . . O

loop_
_atom_site_aniso_label
_atom_site_aniso_U_11
_atom_site_aniso_U_22
_atom_site_aniso_U_33
_atom_site_aniso_U_12
_atom_site_aniso_U_13
_atom_site_aniso_U_23
C12 0.0397(15) 0.0251(14) 0.0276(14) -0.0024(12) 0.0026(12) 0.0009(11)
C22 0.0319(14) 0.0277(14) 0.0288(14) -0.0015(11) 0.0000(11) -0.0024(12)
C14 0.0343(14) 0.0371(15) 0.0315(15) -0.0002(12) 0.0013(12) -0.0037(13)
C24 0.0340(14) 0.0307(15) 0.0316(15) -0.0050(11) 0.0019(12) -0.0009(12)
C15 0.0354(14) 0.0317(14) 0.0304(14) 0.0023(11) 0.0008(11) -0.0032(12)
C25 0.0307(13) 0.0256(14) 0.0311(14) -0.0035(11) -0.0037(11) -0.0003(11)
C16 0.0459(16) 0.0364(16) 0.0431(17) 0.0021(13) -0.0033(13) 0.0024(14)
C26 0.0383(15) 0.0365(16) 0.0344(14) -0.0050(12) -0.0001(12) 0.0026(13)
C17 0.0582(19) 0.0541(19) 0.0364(17) 0.0146(16) -0.0007(14) 0.0075(15)
C27 0.0304(15) 0.0466(18) 0.0554(19) 0.0011(13) -0.0013(13) 0.0075(15)
C18 0.059(2) 0.078(3) 0.0392(18) 0.0175(18) -0.0153(15) -0.0098(17)
C28 0.0474(18) 0.0470(19) 0.0509(19) -0.0024(14) -0.0179(14) 0.0101(15)
C19 0.0473(18) 0.075(2) 0.061(2) -0.0124(17) -0.0132(16) -0.0176(19)
C110 0.0415(16) 0.055(2) 0.0491(18) -0.0118(14) 0.0015(14) -0.0023(15)
C210 0.0415(16) 0.0411(17) 0.0340(15) -0.0057(12) 0.0024(12) -0.0020(13)
C29 0.0515(18) 0.0448(17) 0.0281(15) -0.0054(14) -0.0064(13) 0.0044(13)
N11 0.0474(13) 0.0390(13) 0.0247(12) 0.0075(11) -0.0004(11) -0.0056(11)
N13 0.0351(12) 0.0331(12) 0.0233(11) -0.0019(10) -0.0023(9) -0.0021(10)
N21 0.0388(13) 0.0217(11) 0.0416(14) -0.0007(10) -0.0135(10) 0.0013(10)
N23 0.0353(12) 0.0237(11) 0.0329(12) 0.0006(9) -0.0049(10) 0.0040(9)
N14 0.0378(14) 0.0455(15) 0.0275(12) -0.0027(11) -0.0069(10) -0.0023(11)
N24 0.0440(15) 0.0312(14) 0.0449(16) 0.0038(11) -0.0087(12) 0.0061(11)
O11 0.0466(11) 0.0369(11) 0.0426(11) 0.0124(9) -0.0015(9) -0.0007(9)
O21 0.0393(11) 0.0347(10) 0.0402(11) -0.0015(8) -0.0101(9) -0.0082(9)
O12 0.0575(13) 0.0682(15) 0.0402(12) 0.0215(11) -0.0002(10) -0.0170(11)
O22 0.0523(12) 0.0271(10) 0.0526(12) -0.0067(9) -0.0069(9) -0.0010(9)

loop_
_atom_type_symbol
_atom_type_description
_atom_type_scat_dispersion_real
_atom_type_scat_dispersion_imag
_atom_type_scat_source
C C 0.0033 0.0016 'International Tables Vol C Tables 4.2.6.8 and 6.1.1.4'
H H 0.0000 0.0000 'International Tables Vol C Tables 4.2.6.8 and 6.1.1.4'
N N 0.0061 0.0033 'International Tables Vol C Tables 4.2.6.8 and 6.1.1.4'
O O 0.0106 0.0060 'International Tables Vol C Tables 4.2.6.8 and 6.1.1.4'

loop_
_geom_angle_atom_site_label_1
_geom_angle_atom_site_label_2
_geom_angle_atom_site_label_3
_geom_angle
O11 C12 N11 130.5(2)
O11 C12 N13 123.1(2)
N11 C12 N13 106.4(2)
O21 C22 N21 128.8(2)
O21 C22 N23 124.9(2)
N21 C22 N23 106.2(2)
O12 C14 N13 127.1(2)
O12 C14 C15 126.8(2)
N13 C14 C15 106.1(2)
O22 C24 N23 126.2(2)
O22 C24 C25 126.7(2)
N23 C24 C25 107.1(2)
N11 C15 C110 112.1(2)
N11 C15 C14 101.21(19)
C110 C15 C14 110.4(2)
N11 C15 C16 112.5(2)
C110 C15 C16 110.6(2)
C14 C15 C16 109.6(2)
N21 C25 C24 101.00(19)
N21 C25 C26 110.9(2)
C24 C25 C26 111.3(2)
N21 C25 C210 112.1(2)
C24 C25 C210 109.4(2)
C26 C25 C210 111.6(2)
C17 C16 C15 112.5(2)
C17 C16 H16A 109.1
C15 C16 H16A 109.1
C17 C16 H16B 109.1
C15 C16 H16B 109.1
H16A C16 H16B 107.8
C27 C26 C25 112.6(2)
C27 C26 H26A 109.1
C25 C26 H26A 109.1
C27 C26 H26B 109.1
C25 C26 H26B 109.1
H26A C26 H26B 107.8
C18 C17 C16 111.6(2)
C18 C17 H17A 109.3
C16 C17 H17A 109.3
C18 C17 H17B 109.3
C16 C17 H17B 109.3
H17A C17 H17B 108.0
C26 C27 C28 110.8(2)
C26 C27 H27A 109.5
C28 C27 H27A 109.5
C26 C27 H27B 109.5
C28 C27 H27B 109.5
H27A C27 H27B 108.1
C17 C18 C19 111.1(2)
C17 C18 H18A 109.4
C19 C18 H18A 109.4
C17 C18 H18B 109.4
C19 C18 H18B 109.4
H18A C18 H18B 108.0
C29 C28 C27 111.1(2)
C29 C28 H28A 109.4
C27 C28 H28A 109.4
C29 C28 H28B 109.4
C27 C28 H28B 109.4
H28A C28 H28B 108.0
C18 C19 C110 111.4(3)
C18 C19 H19A 109.4
C110 C19 H19A 109.4
C18 C19 H19B 109.4
C110 C19 H19B 109.4
H19A C19 H19B 108.0
C15 C110 C19 111.7(2)
C15 C110 H10A 109.3
C19 C110 H10A 109.3
C15 C110 H10B 109.3
C19 C110 H10B 109.3
H10A C110 H10B 107.9
C29 C210 C25 111.6(2)
C29 C210 H10C 109.3
C25 C210 H10C 109.3
C29 C210 H10D 109.3
C25 C210 H10D 109.3
H10C C210 H10D 108.0
C28 C29 C210 111.6(2)
C28 C29 H29A 109.3
C210 C29 H29A 109.3
C28 C29 H29B 109.3
C210 C29 H29B 109.3
H29A C29 H29B 108.0
C12 N11 C15 113.0(2)
C12 N11 H11A 122.8(19)
C15 N11 H11A 122.0(19)
C14 N13 C12 113.2(2)
C14 N13 N14 123.7(2)
C12 N13 N14 122.9(2)
C22 N21 C25 113.4(2)
C22 N21 H21A 122.6(18)
C25 N21 H21A 123.7(18)
C24 N23 N24 125.9(2)
C24 N23 C22 112.3(2)
N24 N23 C22 121.6(2)
N13 N14 H14A 105.4(18)
N13 N14 H14B 106.1(17)
H14A N14 H14B 103(2)
N23 N24 H24A 108.8(17)
N23 N24 H24B 108.5(19)
H24A N24 H24B 104(3)

loop_
_geom_bond_atom_site_label_1
_geom_bond_atom_site_label_2
_geom_bond_site_symmetry_2
_geom_bond_distance
_geom_bond_publ_flag
C12 O11 . 1.212(3) ?
C12 N11 . 1.335(3) ?
C12 N13 . 1.396(3) ?
C22 O21 . 1.208(3) ?
C22 N21 . 1.336(3) ?
C22 N23 . 1.408(3) ?
C14 O12 . 1.205(3) ?
C14 N13 . 1.356(3) ?
C14 C15 . 1.521(3) ?
C24 O22 . 1.217(3) ?
C24 N23 . 1.355(3) ?
C24 C25 . 1.513(3) ?
C15 N11 . 1.465(3) ?
C15 C110 . 1.521(3) ?
C15 C16 . 1.522(3) ?
C25 N21 . 1.460(3) ?
C25 C26 . 1.526(3) ?
C25 C210 . 1.532(3) ?
C16 C17 . 1.514(4) ?
C16 H16A . 0.9700 ?
C16 H16B . 0.9700 ?
C26 C27 . 1.514(3) ?
C26 H26A . 0.9700 ?
C26 H26B . 0.9700 ?
C17 C18 . 1.500(4) ?
C17 H17A . 0.9700 ?
C17 H17B . 0.9700 ?
C27 C28 . 1.521(4) ?
C27 H27A . 0.9700 ?
C27 H27B . 0.9700 ?
C18 C19 . 1.515(4) ?
C18 H18A . 0.9700 ?
C18 H18B . 0.9700 ?
C28 C29 . 1.507(4) ?
C28 H28A . 0.9700 ?
C28 H28B . 0.9700 ?
C19 C110 . 1.523(4) ?
C19 H19A . 0.9700 ?
C19 H19B . 0.9700 ?
C110 H10A . 0.9700 ?
C110 H10B . 0.9700 ?
C210 C29 . 1.515(4) ?
C210 H10C . 0.9700 ?
C210 H10D . 0.9700 ?
C29 H29A . 0.9700 ?
C29 H29B . 0.9700 ?
N11 H11A . 0.83(3) ?
N13 N14 . 1.414(3) ?
N21 H21A . 0.83(3) ?
N23 N24 . 1.401(3) ?
N14 H14A . 0.89(3) ?
N14 H14B . 0.90(3) ?
N24 H24A . 0.94(3) ?
N24 H24B . 0.86(3) ?

loop_
_geom_hbond_atom_site_label_D
_geom_hbond_atom_site_label_H
_geom_hbond_atom_site_label_A
_geom_hbond_site_symmetry_A
_geom_hbond_distance_DH
_geom_hbond_distance_HA
_geom_hbond_distance_DA
_geom_hbond_angle_DHA
N11 H11A N14 4_565 0.83(3) 2.26(3) 3.083(3) 170(3)
N21 H21A O11 1_565 0.83(3) 2.14(3) 2.970(3) 179(3)
N14 H14A N24 2_646 0.89(3) 2.49(3) 3.247(3) 144(2)
N14 H14B O21 2_646 0.90(3) 2.29(3) 2.865(3) 121(2)
N24 H24A O21 2_646 0.94(3) 2.04(3) 2.970(3) 167(2)
N24 H24B O22 3_666 0.86(3) 2.43(3) 3.264(3) 166(2)

loop_
_geom_torsion_atom_site_label_1
_geom_torsion_atom_site_label_2
_geom_torsion_atom_site_label_3
_geom_torsion_atom_site_label_4
_geom_torsion
_geom_torsion_publ_flag
C25 C26 C27 C28 54.2(3) yes
C26 C27 C28 C29 -56.6(3) yes
C27 C28 C29 C210 57.3(3) yes
C15 C16 C17 C18 54.7(3) yes
C16 C17 C18 C19 -55.4(3) yes
C17 C18 C19 C110 55.9(4) yes

loop_
_cod_related_entry_id
_cod_related_entry_database
_cod_related_entry_code
1 ChemSpider 1819599
